data_7241377
loop_
_publ_author_name
'Sumimoto, Yuji'
'Iijima, Kodai'
'Yoo, Dongho'
'Kawamoto, Tadashi'
'Le Gal, Yann'
'Lorcy, Dominique'
'Mori, Takehiko'

_publ_section_title
;
 Structures and transistor properties of extended and unsymmetrical
 birhodanines
;
_journal_name_full CrystEngComm
_journal_paper_doi 10.1039/D0CE01133A
_journal_year 2020
_chemical_formula_moiety 'C11 H12 N2 O2 S4'
_chemical_formula_sum 'C11 H12 N2 O2 S4'
_chemical_formula_weight 332.47
_space_group_crystal_system monoclinic
_space_group_IT_number 14
_space_group_name_Hall '-P 2ybc'
_space_group_name_H-M_alt 'P 1 21/c 1'
_atom_sites_solution_hydrogens geom
_atom_sites_solution_primary direct
_atom_sites_solution_secondary difmap
_audit_update_record
;
2020-07-20 deposited with the CCDC.	2020-09-10 downloaded from the CCDC.
;
_cell_angle_alpha 90.0000
_cell_angle_beta 93.45(2)
_cell_angle_gamma 90.0000
_cell_formula_units_Z 4
_cell_length_a 25.445(6)
_cell_length_b 8.045(4)
_cell_length_c 7.101(2)
_cell_measurement_reflns_used 28
_cell_measurement_temperature 297
_cell_measurement_theta_max 17.40
_cell_measurement_theta_min 15.21
_cell_volume 1451.0(9)
_computing_cell_refinement WinAFC
_computing_data_collection WinAFC
_computing_data_reduction WinAFC
_computing_molecular_graphics 'CrystalStructure 4.3'
_computing_publication_material 'CrystalStructure 4.3 (Rigaku, 2019)'
_computing_structure_refinement 'SHELXL Version 2018/3 (Sheldrick, 2008)'
_computing_structure_solution 'SHELXT Version 2018/2 (Sheldrick, 2014)'
_diffrn_ambient_temperature 297
_diffrn_measured_fraction_theta_full 0.999
_diffrn_measured_fraction_theta_max 0.999
_diffrn_measurement_device_type 'Rigaku AFC7R'
_diffrn_measurement_method \w
_diffrn_radiation_type 'Mo K\a'
_diffrn_radiation_wavelength 0.71069
_diffrn_reflns_av_R_equivalents 0.0664
_diffrn_reflns_av_unetI/netI 0.0814
_diffrn_reflns_Laue_measured_fraction_full 0.999
_diffrn_reflns_Laue_measured_fraction_max 0.999
_diffrn_reflns_limit_h_max 30
_diffrn_reflns_limit_h_min -18
_diffrn_reflns_limit_k_max 9
_diffrn_reflns_limit_k_min 0
_diffrn_reflns_limit_l_max 8
_diffrn_reflns_limit_l_min -8
_diffrn_reflns_number 3177
_diffrn_reflns_point_group_measured_fraction_full 0.999
_diffrn_reflns_point_group_measured_fraction_max 0.999
_diffrn_reflns_theta_full 25.023
_diffrn_reflns_theta_max 25.023
_diffrn_reflns_theta_min 2.656
_diffrn_standards_decay_% -5.062
_diffrn_standards_interval_count 150
_diffrn_standards_number 3
_exptl_absorpt_coefficient_mu 0.652
_exptl_absorpt_correction_T_max 0.937
_exptl_absorpt_correction_T_min 0.827
_exptl_absorpt_correction_type psi-scan
_exptl_absorpt_process_details '(North, Phillips & Mathews, 1968)'
_exptl_crystal_colour orange
_exptl_crystal_density_diffrn 1.522
_exptl_crystal_density_method 'not measured'
_exptl_crystal_description prismatic
_exptl_crystal_F_000 688.00
_exptl_crystal_size_max 0.400
_exptl_crystal_size_mid 0.300
_exptl_crystal_size_min 0.100
_refine_diff_density_max 0.28
_refine_diff_density_min -0.26
_refine_ls_extinction_method none
_refine_ls_goodness_of_fit_ref 1.014
_refine_ls_hydrogen_treatment constr
_refine_ls_number_parameters 174
_refine_ls_number_reflns 2572
_refine_ls_number_restraints 0
_refine_ls_R_factor_all 0.1038
_refine_ls_R_factor_gt 0.0447
_refine_ls_shift/su_max 0.001
_refine_ls_structure_factor_coef Fsqd
_refine_ls_weighting_details 'w = 1/[\s^2^(Fo^2^)+(0.0561P)^2^+0.2800P] where P=(Fo^2^+2Fc^2^)/3'
_refine_ls_weighting_scheme calc
_refine_ls_wR_factor_gt 0.1170
_refine_ls_wR_factor_ref 0.1402
_reflns_Friedel_coverage 0.000
_reflns_number_gt 1445
_reflns_number_total 2572
_reflns_threshold_expression F^2^>2.0\s(F^2^)
_cod_data_source_file d0ce01133a2.cif
_cod_data_source_block Cytidine_(Rigaku_Master_for_Mo)_CCDC2
_cod_database_code 7241377

loop_
_space_group_symop_id
_space_group_symop_operation_xyz
1 +X,+Y,+Z
2 -X,1/2+Y,1/2-Z
3 -X,-Y,-Z
4 +X,-1/2-Y,-1/2+Z

loop_
_atom_site_label
_atom_site_type_symbol
_atom_site_fract_x
_atom_site_fract_y
_atom_site_fract_z
_atom_site_U_iso_or_equiv
_atom_site_adp_type
_atom_site_occupancy
_atom_site_site_symmetry_order
_atom_site_calc_flag
_atom_site_refinement_flags_posn
_atom_site_refinement_flags_adp
_atom_site_refinement_flags_occupancy
_atom_site_disorder_assembly
_atom_site_disorder_group
S1 S 0.74256(4) 0.39386(14) 0.52956(14) 0.0460(3) Uani 1 1 d . . . . .
S2 S 0.78386(4) 0.60428(14) -0.01518(14) 0.0471(3) Uani 1 1 d . . . . .
S3 S 0.64511(5) 0.39123(17) 0.73509(16) 0.0642(4) Uani 1 1 d . . . . .
S4 S 0.88062(5) 0.60664(18) -0.22408(18) 0.0701(4) Uani 1 1 d . . . . .
O1 O 0.68234(10) 0.6566(4) 0.1262(4) 0.0534(8) Uani 1 1 d . . . . .
O2 O 0.84537(10) 0.3438(4) 0.3882(4) 0.0555(8) Uani 1 1 d . . . . .
N1 N 0.65756(11) 0.5413(4) 0.4033(4) 0.0395(8) Uani 1 1 d . . . . .
N2 N 0.86949(12) 0.4593(4) 0.1106(4) 0.0426(8) Uani 1 1 d . . . . .
C1 C 0.67669(15) 0.4478(5) 0.5523(5) 0.0431(10) Uani 1 1 d . . . . .
C2 C 0.69243(14) 0.5750(5) 0.2648(5) 0.0400(9) Uani 1 1 d . . . . .
C3 C 0.74336(14) 0.4944(4) 0.3147(5) 0.0367(9) Uani 1 1 d . . . . .
C4 C 0.78398(15) 0.5050(4) 0.2004(5) 0.0384(9) Uani 1 1 d . . . . .
C5 C 0.83501(14) 0.4251(5) 0.2499(5) 0.0416(9) Uani 1 1 d . . . . .
C6 C 0.85007(15) 0.5512(5) -0.0390(6) 0.0454(10) Uani 1 1 d . . . . .
C7 C 0.60449(14) 0.6133(5) 0.3866(6) 0.0481(10) Uani 1 1 d . . . . .
H7A H 0.606325 0.723910 0.333035 0.058 Uiso 1 1 calc R U . . .
H7B H 0.591293 0.623686 0.511402 0.058 Uiso 1 1 calc R U . . .
C8 C 0.56681(16) 0.5097(6) 0.2652(7) 0.0605(12) Uani 1 1 d . . . . .
H8A H 0.563699 0.400336 0.320882 0.073 Uiso 1 1 calc R U . . .
H8B H 0.580292 0.496274 0.141240 0.073 Uiso 1 1 calc R U . . .
C9 C 0.51292(17) 0.5917(8) 0.2462(8) 0.0850(17) Uani 1 1 d . . . . .
H9A H 0.516020 0.699791 0.190786 0.128 Uiso 1 1 calc R U . . .
H9B H 0.499224 0.602402 0.368697 0.128 Uiso 1 1 calc R U . . .
H9C H 0.489482 0.524568 0.167230 0.128 Uiso 1 1 calc R U . . .
C10 C 0.92323(14) 0.3914(6) 0.1271(6) 0.0542(11) Uani 1 1 d . . . . .
H10A H 0.936239 0.379761 0.002178 0.065 Uiso 1 1 calc R U . . .
H10B H 0.922483 0.281776 0.183764 0.065 Uiso 1 1 calc R U . . .
C11 C 0.96027(18) 0.5016(7) 0.2455(9) 0.095(2) Uani 1 1 d . . . . .
H11A H 0.948096 0.510612 0.370476 0.142 Uiso 1 1 calc R U . . .
H11B H 0.961284 0.610013 0.189391 0.142 Uiso 1 1 calc R U . . .
H11C H 0.994944 0.454124 0.251879 0.142 Uiso 1 1 calc R U . . .

loop_
_atom_site_aniso_label
_atom_site_aniso_U_11
_atom_site_aniso_U_22
_atom_site_aniso_U_33
_atom_site_aniso_U_23
_atom_site_aniso_U_13
_atom_site_aniso_U_12
S1 0.0428(6) 0.0473(6) 0.0467(6) 0.0095(5) -0.0071(4) 0.0043(5)
S2 0.0433(6) 0.0496(7) 0.0475(6) 0.0098(5) -0.0056(4) 0.0060(5)
S3 0.0602(7) 0.0708(8) 0.0622(7) 0.0185(6) 0.0095(6) 0.0024(7)
S4 0.0624(8) 0.0805(9) 0.0687(8) 0.0228(7) 0.0140(6) 0.0066(7)
O1 0.0512(17) 0.0539(19) 0.0539(18) 0.0153(14) -0.0062(13) 0.0142(14)
O2 0.0490(17) 0.064(2) 0.0515(17) 0.0121(15) -0.0099(13) 0.0108(14)
N1 0.0311(17) 0.0369(19) 0.0493(19) -0.0043(15) -0.0077(14) 0.0007(14)
N2 0.0375(18) 0.0398(19) 0.0498(19) -0.0027(16) -0.0030(15) 0.0035(15)
C1 0.044(2) 0.040(2) 0.043(2) -0.0011(17) -0.0099(18) -0.0032(19)
C2 0.036(2) 0.033(2) 0.050(2) -0.0026(18) -0.0081(18) 0.0001(17)
C3 0.035(2) 0.031(2) 0.0423(19) 0.0005(17) -0.0088(17) 0.0028(16)
C4 0.041(2) 0.032(2) 0.041(2) 0.0011(17) -0.0068(17) 0.0027(17)
C5 0.037(2) 0.040(2) 0.047(2) -0.0015(18) -0.0065(18) 0.0017(18)
C6 0.048(2) 0.040(2) 0.047(2) -0.0040(18) -0.0056(18) -0.0015(19)
C7 0.043(2) 0.043(2) 0.057(2) -0.004(2) -0.0063(18) 0.004(2)
C8 0.041(2) 0.068(3) 0.072(3) -0.013(3) -0.007(2) 0.003(2)
C9 0.058(3) 0.110(5) 0.085(4) -0.005(4) -0.013(3) 0.008(3)
C10 0.037(2) 0.058(3) 0.067(3) 0.002(2) 0.0005(19) 0.013(2)
C11 0.043(3) 0.111(5) 0.127(5) -0.033(4) -0.021(3) 0.011(3)

loop_
_atom_type_symbol
_atom_type_description
_atom_type_scat_dispersion_real
_atom_type_scat_dispersion_imag
_atom_type_scat_source
C C 0.0033 0.0016
;
International Tables for Crystallography
(Vol. C, Tables 4.2.6.8 and 6.1.1.4)
;
H H 0.0000 0.0000
;
International Tables for Crystallography
(Vol. C, Table 6.1.1.4)
;
N N 0.0061 0.0033
;
International Tables for Crystallography
(Vol. C, Tables 4.2.6.8 and 6.1.1.4)
;
O O 0.0106 0.0060
;
International Tables for Crystallography
(Vol. C, Tables 4.2.6.8 and 6.1.1.4)
;
S S 0.1246 0.1234
;
International Tables for Crystallography
(Vol. C, Tables 4.2.6.8 and 6.1.1.4)
;

loop_
_geom_angle_atom_site_label_1
_geom_angle_atom_site_label_2
_geom_angle_atom_site_label_3
_geom_angle
_geom_angle_site_symmetry_1
_geom_angle_site_symmetry_3
_geom_angle_publ_flag
C3 S1 C1 91.58(18) . . ?
C4 S2 C6 91.29(18) . . ?
C1 N1 C2 116.3(3) . . ?
C1 N1 C7 124.3(3) . . ?
C2 N1 C7 119.3(3) . . ?
C6 N2 C5 116.6(3) . . ?
C6 N2 C10 123.8(3) . . ?
C5 N2 C10 119.6(3) . . ?
N1 C1 S3 126.9(3) . . ?
N1 C1 S1 111.4(3) . . ?
S3 C1 S1 121.7(2) . . ?
O1 C2 N1 125.0(3) . . ?
O1 C2 C3 125.5(4) . . ?
N1 C2 C3 109.5(3) . . ?
C4 C3 C2 121.3(3) . . ?
C4 C3 S1 127.5(3) . . ?
C2 C3 S1 111.2(3) . . ?
C3 C4 C5 121.5(3) . . ?
C3 C4 S2 126.9(3) . . ?
C5 C4 S2 111.6(3) . . ?
O2 C5 N2 125.2(3) . . ?
O2 C5 C4 125.6(4) . . ?
N2 C5 C4 109.2(3) . . ?
N2 C6 S4 127.5(3) . . ?
N2 C6 S2 111.2(3) . . ?
S4 C6 S2 121.2(2) . . ?
N1 C7 C8 112.3(3) . . ?
N1 C7 H7A 109.1 . . ?
C8 C7 H7A 109.1 . . ?
N1 C7 H7B 109.1 . . ?
C8 C7 H7B 109.1 . . ?
H7A C7 H7B 107.9 . . ?
C7 C8 C9 110.6(4) . . ?
C7 C8 H8A 109.5 . . ?
C9 C8 H8A 109.5 . . ?
C7 C8 H8B 109.5 . . ?
C9 C8 H8B 109.5 . . ?
H8A C8 H8B 108.1 . . ?
C8 C9 H9A 109.5 . . ?
C8 C9 H9B 109.5 . . ?
H9A C9 H9B 109.5 . . ?
C8 C9 H9C 109.5 . . ?
H9A C9 H9C 109.5 . . ?
H9B C9 H9C 109.5 . . ?
N2 C10 C11 111.9(4) . . ?
N2 C10 H10A 109.2 . . ?
C11 C10 H10A 109.2 . . ?
N2 C10 H10B 109.2 . . ?
C11 C10 H10B 109.2 . . ?
H10A C10 H10B 107.9 . . ?
C10 C11 H11A 109.5 . . ?
C10 C11 H11B 109.5 . . ?
H11A C11 H11B 109.5 . . ?
C10 C11 H11C 109.5 . . ?
H11A C11 H11C 109.5 . . ?
H11B C11 H11C 109.5 . . ?

loop_
_geom_bond_atom_site_label_1
_geom_bond_atom_site_label_2
_geom_bond_distance
_geom_bond_site_symmetry_2
_geom_bond_publ_flag
S1 C3 1.728(4) . ?
S1 C1 1.748(4) . ?
S2 C4 1.726(4) . ?
S2 C6 1.756(4) . ?
S3 C1 1.632(4) . ?
S4 C6 1.629(4) . ?
O1 C2 1.198(4) . ?
O2 C5 1.196(4) . ?
N1 C1 1.364(5) . ?
N1 C2 1.390(5) . ?
N1 C7 1.467(4) . ?
N2 C6 1.362(5) . ?
N2 C5 1.389(5) . ?
N2 C10 1.471(5) . ?
C2 C3 1.473(5) . ?
C3 C4 1.355(5) . ?
C4 C5 1.473(5) . ?
C7 C8 1.502(5) . ?
C7 H7A 0.9700 . ?
C7 H7B 0.9700 . ?
C8 C9 1.520(6) . ?
C8 H8A 0.9700 . ?
C8 H8B 0.9700 . ?
C9 H9A 0.9600 . ?
C9 H9B 0.9600 . ?
C9 H9C 0.9600 . ?
C10 C11 1.512(6) . ?
C10 H10A 0.9700 . ?
C10 H10B 0.9700 . ?
C11 H11A 0.9600 . ?
C11 H11B 0.9600 . ?
C11 H11C 0.9600 . ?

loop_
_geom_torsion_atom_site_label_1
_geom_torsion_atom_site_label_2
_geom_torsion_atom_site_label_3
_geom_torsion_atom_site_label_4
_geom_torsion
_geom_torsion_site_symmetry_1
_geom_torsion_site_symmetry_2
_geom_torsion_site_symmetry_3
_geom_torsion_site_symmetry_4
_geom_torsion_publ_flag
C2 N1 C1 S3 179.3(3) . . . . ?
C7 N1 C1 S3 2.4(5) . . . . ?
C2 N1 C1 S1 0.3(4) . . . . ?
C7 N1 C1 S1 -176.5(3) . . . . ?
C3 S1 C1 N1 -1.4(3) . . . . ?
C3 S1 C1 S3 179.6(3) . . . . ?
C1 N1 C2 O1 -179.1(4) . . . . ?
C7 N1 C2 O1 -2.1(6) . . . . ?
C1 N1 C2 C3 1.2(4) . . . . ?
C7 N1 C2 C3 178.2(3) . . . . ?
O1 C2 C3 C4 -1.2(6) . . . . ?
N1 C2 C3 C4 178.5(3) . . . . ?
O1 C2 C3 S1 178.1(3) . . . . ?
N1 C2 C3 S1 -2.2(4) . . . . ?
C1 S1 C3 C4 -178.7(3) . . . . ?
C1 S1 C3 C2 2.0(3) . . . . ?
C2 C3 C4 C5 179.8(4) . . . . ?
S1 C3 C4 C5 0.6(5) . . . . ?
C2 C3 C4 S2 -1.5(5) . . . . ?
S1 C3 C4 S2 179.3(2) . . . . ?
C6 S2 C4 C3 179.0(3) . . . . ?
C6 S2 C4 C5 -2.2(3) . . . . ?
C6 N2 C5 O2 178.5(4) . . . . ?
C10 N2 C5 O2 0.7(6) . . . . ?
C6 N2 C5 C4 -1.6(5) . . . . ?
C10 N2 C5 C4 -179.4(3) . . . . ?
C3 C4 C5 O2 1.2(6) . . . . ?
S2 C4 C5 O2 -177.6(3) . . . . ?
C3 C4 C5 N2 -178.6(3) . . . . ?
S2 C4 C5 N2 2.6(4) . . . . ?
C5 N2 C6 S4 -178.5(3) . . . . ?
C10 N2 C6 S4 -0.8(6) . . . . ?
C5 N2 C6 S2 0.0(4) . . . . ?
C10 N2 C6 S2 177.7(3) . . . . ?
C4 S2 C6 N2 1.3(3) . . . . ?
C4 S2 C6 S4 180.0(3) . . . . ?
C1 N1 C7 C8 -98.3(4) . . . . ?
C2 N1 C7 C8 84.9(4) . . . . ?
N1 C7 C8 C9 -178.0(4) . . . . ?
C6 N2 C10 C11 96.9(5) . . . . ?
C5 N2 C10 C11 -85.4(5) . . . . ?
